data_7010272
loop_
_publ_author_name
'Sacht, Cheryl'
'Datt, Michael S.'
'Otto, Stefanus'
'Roodt, Andreas'

_publ_section_title
;
 Synthesis, characterisation and coordination chemistry of novel chiral
 N,N-dialkyl-N&#x200A;'-menthyloxycarbonylthioureas. Crystal and
 molecular structures of
 N,N-diethyl-N&#x200A;'-(&#x2212;)-(3R)-menthyloxycarbonylthiourea and
 cis-(S,S)-[Pt(L)Cl(DMSO)] [where
 HL&#x2005;=&#x2005;N-(+)-(3R)-menthyloxycarbonyl-N'-morpholinothiourea
 or N-benzoyl-N',N'-diethylthiourea]
;
_journal_issue 24
_journal_name_full 'Journal of the Chemical Society, Dalton Transactions'
_journal_page_first 4579
_journal_paper_doi 10.1039/b007589m
_journal_year 2000
_chemical_formula_sum 'C18 H33 Cl N2 O4 Pt S2'
_chemical_formula_weight 638.14
_chemical_name_systematic
; 
Chlorodimethylsulfoxide(N-morpholino-N'-(+)-(1R)-menthyloxycarbonylthioureato)
platinum(II)
;
_space_group_IT_number 19
_symmetry_cell_setting orthorhombic
_symmetry_space_group_name_Hall 'P 2ac 2ab'
_symmetry_space_group_name_H-M 'P 21 21 21'
_atom_sites_solution_hydrogens 'Riding model'
_atom_sites_solution_primary direct
_atom_sites_solution_secondary difmap
_audit_creation_method SHELXL-97
_cell_angle_alpha 90.00
_cell_angle_beta 90.00
_cell_angle_gamma 90.00
_cell_formula_units_Z 4
_cell_length_a 9.8964(6)
_cell_length_b 13.2721(8)
_cell_length_c 18.0016(11)
_cell_measurement_reflns_used 188
_cell_measurement_temperature 293(2)
_cell_measurement_theta_max 22.71
_cell_measurement_theta_min 3.02
_cell_volume 2364.4(2)
_computing_cell_refinement 'Bruker Smart'
_computing_data_collection 'Bruker Smart'
_computing_data_reduction 'Bruker SHELXTL'
_computing_molecular_graphics 'ORTEP II (Johnson, 1976)'
_computing_publication_material WORD
_computing_structure_refinement 'SHELXL-97 (Sheldrick, 1997)'
_computing_structure_solution 'SHELXS-97 (Sheldrick, 1990)'
_diffrn_ambient_temperature 293(2)
_diffrn_detector_area_resol_mean 0.75
_diffrn_measured_fraction_theta_full 0.953
_diffrn_measured_fraction_theta_max 0.953
_diffrn_measurement_device_type 'CCD area detector-Siemens Smart CCD 1K'
_diffrn_measurement_method '/w scans'
_diffrn_radiation_monochromator graphite
_diffrn_radiation_source 'fine-focus sealed tube'
_diffrn_radiation_type MoK\a
_diffrn_radiation_wavelength 0.71073
_diffrn_reflns_av_R_equivalents 0.0369
_diffrn_reflns_av_sigmaI/netI 0.0496
_diffrn_reflns_limit_h_max 13
_diffrn_reflns_limit_h_min -13
_diffrn_reflns_limit_k_max 17
_diffrn_reflns_limit_k_min -10
_diffrn_reflns_limit_l_max 23
_diffrn_reflns_limit_l_min -23
_diffrn_reflns_number 15355
_diffrn_reflns_theta_full 28.30
_diffrn_reflns_theta_max 28.30
_diffrn_reflns_theta_min 1.91
_diffrn_standards_decay_% 0
_diffrn_standards_number 'First 50 frames repeated at end of data collection'
_exptl_absorpt_coefficient_mu 6.249
_exptl_absorpt_correction_T_max 0.6348
_exptl_absorpt_correction_T_min 0.1889
_exptl_absorpt_correction_type empirical
_exptl_crystal_colour Yellow
_exptl_crystal_density_diffrn 1.793
_exptl_crystal_density_meas ?
_exptl_crystal_density_method .
_exptl_crystal_description Prism
_exptl_crystal_F_000 1264
_exptl_crystal_size_max 0.40
_exptl_crystal_size_mid 0.20
_exptl_crystal_size_min 0.08
_refine_diff_density_max 0.499
_refine_diff_density_min -0.882
_refine_diff_density_rms 0.112
_refine_ls_abs_structure_details 'Flack H D (1983), Acta Cryst. A39, 876-881'
_refine_ls_abs_structure_Flack 0.013(6)
_refine_ls_extinction_method none
_refine_ls_goodness_of_fit_ref 1.040
_refine_ls_hydrogen_treatment mixed
_refine_ls_matrix_type full
_refine_ls_number_parameters 259
_refine_ls_number_reflns 5462
_refine_ls_number_restraints 0
_refine_ls_restrained_S_all 1.040
_refine_ls_R_factor_all 0.0393
_refine_ls_R_factor_gt 0.0296
_refine_ls_shift/su_max 0.001
_refine_ls_shift/su_mean 0.000
_refine_ls_structure_factor_coef Fsqd
_refine_ls_weighting_details 'w=1/[\s^2^(Fo^2^)+(0.0146P)^2^+0.0000P] where P=(Fo^2^+2Fc^2^)/3'
_refine_ls_weighting_scheme calc
_refine_ls_wR_factor_gt 0.0535
_refine_ls_wR_factor_ref 0.0565
_reflns_number_gt 4771
_reflns_number_total 5462
_reflns_threshold_expression >2sigma(I)
_cod_data_source_file b007589m.txt
_cod_data_source_block compound2
_cod_depositor_comments
;
The following automatic conversions were performed:
'_symmetry_cell_setting' value 'Orthorhombic' changed to 'orthorhombic'
according to '/home/saulius/struct/CIF-dictionaries/cif_core.dic'
dictionary named 'cif_core.dic' version 2.4.1 from
2010-06-29.

'_exptl_absorpt_correction_type' value 'Empirical' changed to
'empirical' according to
'/home/saulius/struct/CIF-dictionaries/cif_core.dic' dictionary named
'cif_core.dic' version 2.4.1 from 2010-06-29.

Automatic conversion script
Id: cif_fix_enum 1527 2010-12-29 10:47:43Z saulius 
;
_cod_original_sg_symbol_H-M P2(1)2(1)2(1)
_cod_database_code 7010272

loop_
_symmetry_equiv_pos_as_xyz
'x, y, z'
'-x+1/2, -y, z+1/2'
'-x, y+1/2, -z+1/2'
'x+1/2, -y+1/2, -z'

loop_
_atom_site_label
_atom_site_type_symbol
_atom_site_fract_x
_atom_site_fract_y
_atom_site_fract_z
_atom_site_U_iso_or_equiv
_atom_site_adp_type
_atom_site_occupancy
_atom_site_calc_flag
_atom_site_refinement_flags
_atom_site_disorder_assembly
_atom_site_disorder_group
Pt1 Pt 0.845098(18) 0.116974(13) 0.100835(11) 0.03629(6) Uani 1 d . . .
Cl1 Cl 0.76361(16) -0.02737(12) 0.04265(11) 0.0751(5) Uani 1 d . . .
S1 S 0.92915(12) 0.25400(10) 0.15926(8) 0.0443(3) Uani 1 d . . .
S2 S 0.63908(11) 0.17092(9) 0.11839(6) 0.0366(3) Uani 1 d . . .
O11 O 1.0310(3) 0.0616(3) 0.0794(2) 0.0611(12) Uani 1 d . . .
O12 O 1.2491(3) 0.0473(2) 0.06271(19) 0.0406(8) Uani 1 d . . .
O2 O 0.6231(3) 0.2665(3) 0.1572(2) 0.0568(11) Uani 1 d . . .
N11 N 1.1861(4) 0.1789(3) 0.1268(2) 0.0346(10) Uani 1 d . . .
N12 N 1.1677(4) 0.3198(3) 0.1970(3) 0.0493(11) Uani 1 d . . .
C11 C 1.1040(5) 0.2459(4) 0.1600(3) 0.0350(11) Uani 1 d . . .
C12 C 1.1458(4) 0.0982(3) 0.0913(3) 0.0346(10) Uani 1 d . . .
C13 C 1.1030(5) 0.4065(4) 0.2327(3) 0.0559(16) Uani 1 d . . .
H13A H 1.1284 0.4095 0.2847 0.072(3) Uiso 1 calc R . .
H13B H 1.0055 0.4001 0.2297 0.072(3) Uiso 1 calc R . .
C14 C 1.1484(7) 0.5011(4) 0.1932(4) 0.0656(16) Uani 1 d . . .
H14A H 1.1150 0.4999 0.1426 0.072(3) Uiso 1 calc R . .
H14B H 1.1093 0.5592 0.2178 0.072(3) Uiso 1 calc R . .
O13 O 1.2899(4) 0.5113(3) 0.1921(3) 0.0678(12) Uani 1 d . . .
C15 C 1.3545(6) 0.4273(5) 0.1587(4) 0.0699(18) Uani 1 d . . .
H15A H 1.4517 0.4362 0.1612 0.072(3) Uiso 1 calc R . .
H15B H 1.3289 0.4235 0.1068 0.072(3) Uiso 1 calc R . .
C16 C 1.3161(5) 0.3299(4) 0.1974(4) 0.0582(16) Uani 1 d . . .
H16A H 1.3568 0.2731 0.1718 0.072(3) Uiso 1 calc R . .
H16B H 1.3491 0.3305 0.2481 0.072(3) Uiso 1 calc R . .
C21 C 0.5402(5) 0.0801(4) 0.1635(3) 0.0518(14) Uani 1 d . . .
H21A H 0.5745 0.0693 0.2127 0.072(3) Uiso 1 calc R . .
H21B H 0.5436 0.0180 0.1361 0.072(3) Uiso 1 calc R . .
H21C H 0.4484 0.1031 0.1663 0.072(3) Uiso 1 calc R . .
C22 C 0.5557(6) 0.1795(5) 0.0314(3) 0.0629(17) Uani 1 d . . .
H22A H 0.4627 0.1972 0.0391 0.072(3) Uiso 1 calc R . .
H22B H 0.5607 0.1157 0.0064 0.072(3) Uiso 1 calc R . .
H22C H 0.5986 0.2301 0.0015 0.072(3) Uiso 1 calc R . .
C1A C 1.2245(5) -0.0362(3) 0.0114(3) 0.0349(11) Uani 1 d . . .
H1A H 1.1318 -0.0609 0.0176 0.072(3) Uiso 1 calc R . .
C1B C 1.2428(5) 0.0051(4) -0.0668(3) 0.0418(12) Uani 1 d . . .
H1B1 H 1.3320 0.0349 -0.0712 0.072(3) Uiso 1 calc R . .
H1B2 H 1.1765 0.0576 -0.0757 0.072(3) Uiso 1 calc R . .
C1C C 1.2266(5) -0.0781(4) -0.1256(3) 0.0456(13) Uani 1 d . . .
H1C H 1.1345 -0.1047 -0.1220 0.072(3) Uiso 1 calc R . .
C1D C 1.3234(6) -0.1624(4) -0.1081(3) 0.0544(14) Uani 1 d . . .
H1D1 H 1.4152 -0.1383 -0.1146 0.072(3) Uiso 1 calc R . .
H1D2 H 1.3089 -0.2170 -0.1430 0.072(3) Uiso 1 calc R . .
C1E C 1.3074(6) -0.2024(4) -0.0298(3) 0.0491(14) Uani 1 d . . .
H1E1 H 1.3742 -0.2546 -0.0213 0.072(3) Uiso 1 calc R . .
H1E2 H 1.2187 -0.2327 -0.0248 0.072(3) Uiso 1 calc R . .
C1F C 1.3238(4) -0.1200(3) 0.0295(2) 0.0368(10) Uani 1 d . . .
H1F H 1.4149 -0.0920 0.0241 0.072(3) Uiso 1 calc R . .
C1G C 1.3108(5) -0.1588(4) 0.1100(3) 0.0530(14) Uani 1 d . . .
H1G H 1.3156 -0.0995 0.1423 0.072(3) Uiso 1 calc R . .
C1H C 1.4292(7) -0.2255(5) 0.1309(4) 0.080(2) Uani 1 d . . .
H1H1 H 1.4267 -0.2391 0.1832 0.072(3) Uiso 1 calc R . .
H1H2 H 1.5122 -0.1918 0.1188 0.072(3) Uiso 1 calc R . .
H1H3 H 1.4238 -0.2877 0.1039 0.072(3) Uiso 1 calc R . .
C1I C 1.1760(7) -0.2093(5) 0.1259(4) 0.084(2) Uani 1 d . . .
H1I1 H 1.1704 -0.2715 0.0989 0.072(3) Uiso 1 calc R . .
H1I2 H 1.1037 -0.1656 0.1108 0.072(3) Uiso 1 calc R . .
H1I3 H 1.1686 -0.2227 0.1782 0.072(3) Uiso 1 calc R . .
C1J C 1.2453(6) -0.0361(5) -0.2028(3) 0.071(2) Uani 1 d . . .
H1J1 H 1.1882 0.0217 -0.2092 0.072(3) Uiso 1 calc R . .
H1J2 H 1.2217 -0.0866 -0.2387 0.072(3) Uiso 1 calc R . .
H1J3 H 1.3380 -0.0168 -0.2096 0.072(3) Uiso 1 calc R . .

loop_
_atom_site_aniso_label
_atom_site_aniso_U_11
_atom_site_aniso_U_22
_atom_site_aniso_U_33
_atom_site_aniso_U_23
_atom_site_aniso_U_13
_atom_site_aniso_U_12
Pt1 0.02751(8) 0.03324(9) 0.04812(11) -0.00744(10) 0.00561(9) -0.00193(9)
Cl1 0.0526(9) 0.0525(9) 0.1201(15) -0.0414(10) 0.0055(9) -0.0112(7)
S1 0.0304(6) 0.0412(7) 0.0613(9) -0.0191(6) 0.0036(6) 0.0007(5)
S2 0.0276(6) 0.0380(6) 0.0442(7) 0.0023(5) 0.0016(5) 0.0002(5)
O11 0.0269(17) 0.047(2) 0.109(4) -0.034(2) 0.014(2) -0.0012(17)
O12 0.0260(16) 0.040(2) 0.056(2) -0.0182(17) -0.0021(15) 0.0040(15)
O2 0.032(2) 0.047(2) 0.092(3) -0.020(2) 0.0066(19) 0.0032(16)
N11 0.029(2) 0.034(2) 0.041(2) -0.0045(17) -0.0020(16) 0.0028(16)
N12 0.035(2) 0.043(2) 0.071(3) -0.022(2) -0.002(2) 0.003(2)
C11 0.039(3) 0.033(3) 0.034(3) 0.001(2) -0.002(2) 0.002(2)
C12 0.029(2) 0.031(2) 0.043(3) -0.003(2) 0.002(2) 0.004(2)
C13 0.044(3) 0.048(4) 0.076(4) -0.030(3) 0.002(3) 0.006(2)
C14 0.062(4) 0.042(3) 0.093(5) -0.018(3) -0.017(4) 0.011(3)
O13 0.057(2) 0.049(2) 0.097(3) -0.016(2) -0.009(2) -0.005(2)
C15 0.042(3) 0.075(4) 0.093(5) -0.019(4) 0.007(4) -0.006(3)
C16 0.030(3) 0.053(4) 0.093(5) -0.021(3) -0.010(3) 0.004(2)
C21 0.037(3) 0.056(3) 0.062(4) 0.017(3) 0.007(3) -0.009(3)
C22 0.055(4) 0.083(5) 0.051(4) 0.017(3) -0.010(3) -0.001(3)
C1A 0.029(2) 0.033(3) 0.043(3) -0.017(2) 0.002(2) 0.000(2)
C1B 0.039(3) 0.041(3) 0.046(3) -0.004(2) -0.002(2) 0.001(2)
C1C 0.043(3) 0.051(3) 0.043(3) -0.012(2) 0.004(2) -0.006(2)
C1D 0.058(3) 0.053(3) 0.052(3) -0.020(3) 0.010(3) 0.011(3)
C1E 0.059(4) 0.031(3) 0.058(4) -0.008(2) 0.002(3) 0.007(2)
C1F 0.032(2) 0.032(2) 0.047(3) -0.003(2) 0.0046(19) -0.001(2)
C1G 0.058(3) 0.044(3) 0.058(4) 0.003(3) 0.001(3) 0.003(2)
C1H 0.084(5) 0.079(5) 0.076(5) 0.019(4) -0.006(4) 0.018(4)
C1I 0.074(5) 0.097(5) 0.080(5) 0.031(4) 0.018(4) -0.010(4)
C1J 0.061(4) 0.094(5) 0.057(4) -0.013(4) -0.008(3) -0.008(4)

loop_
_atom_type_symbol
_atom_type_description
_atom_type_scat_dispersion_real
_atom_type_scat_dispersion_imag
_atom_type_scat_source
C C 0.0033 0.0016 'International Tables Vol C Tables 4.2.6.8 and 6.1.1.4'
H H 0.0000 0.0000 'International Tables Vol C Tables 4.2.6.8 and 6.1.1.4'
N N 0.0061 0.0033 'International Tables Vol C Tables 4.2.6.8 and 6.1.1.4'
O O 0.0106 0.0060 'International Tables Vol C Tables 4.2.6.8 and 6.1.1.4'
S S 0.1246 0.1234 'International Tables Vol C Tables 4.2.6.8 and 6.1.1.4'
Cl Cl 0.1484 0.1585 'International Tables Vol C Tables 4.2.6.8 and 6.1.1.4'
Pt Pt -1.7033 8.3905 'International Tables Vol C Tables 4.2.6.8 and 6.1.1.4'

loop_
_geom_angle_atom_site_label_1
_geom_angle_atom_site_label_2
_geom_angle_atom_site_label_3
_geom_angle
_geom_angle_site_symmetry_1
_geom_angle_site_symmetry_3
_geom_angle_publ_flag
O11 Pt1 S2 176.40(11) . . ?
O11 Pt1 S1 92.66(10) . . ?
S2 Pt1 S1 90.71(4) . . ?
O11 Pt1 Cl1 86.00(10) . . ?
S2 Pt1 Cl1 90.66(5) . . ?
S1 Pt1 Cl1 178.15(6) . . ?
C11 S1 Pt1 108.73(18) . . ?
O2 S2 C21 108.4(3) . . ?
O2 S2 C22 108.5(3) . . ?
C21 S2 C22 101.1(3) . . ?
O2 S2 Pt1 117.16(14) . . ?
C21 S2 Pt1 111.26(19) . . ?
C22 S2 Pt1 109.1(2) . . ?
C12 O11 Pt1 130.7(3) . . ?
C12 O12 C1A 120.1(3) . . ?
C12 N11 C11 125.0(4) . . ?
C11 N12 C13 125.8(4) . . ?
C11 N12 C16 122.5(4) . . ?
C13 N12 C16 111.2(4) . . ?
N12 C11 N11 114.8(4) . . ?
N12 C11 S1 115.3(4) . . ?
N11 C11 S1 129.8(4) . . ?
O11 C12 N11 132.6(4) . . ?
O11 C12 O12 115.7(4) . . ?
N11 C12 O12 111.7(4) . . ?
N12 C13 C14 108.4(4) . . ?
O13 C14 C13 112.5(5) . . ?
C14 O13 C15 112.3(4) . . ?
O13 C15 C16 111.3(5) . . ?
N12 C16 C15 108.9(5) . . ?
O12 C1A C1F 108.1(4) . . ?
O12 C1A C1B 106.9(4) . . ?
C1F C1A C1B 112.7(4) . . ?
C1A C1B C1C 111.4(4) . . ?
C1D C1C C1J 112.9(5) . . ?
C1D C1C C1B 108.9(4) . . ?
C1J C1C C1B 110.9(5) . . ?
C1C C1D C1E 112.9(4) . . ?
C1D C1E C1F 112.7(4) . . ?
C1A C1F C1E 107.6(4) . . ?
C1A C1F C1G 113.1(4) . . ?
C1E C1F C1G 113.9(4) . . ?
C1H C1G C1I 112.0(5) . . ?
C1H C1G C1F 111.3(5) . . ?
C1I C1G C1F 113.5(5) . . ?

loop_
_geom_bond_atom_site_label_1
_geom_bond_atom_site_label_2
_geom_bond_distance
_geom_bond_site_symmetry_2
_geom_bond_publ_flag
Pt1 O11 2.018(3) . ?
Pt1 S2 2.1839(12) . ?
Pt1 S1 2.2595(13) . ?
Pt1 Cl1 2.3276(14) . ?
S1 C11 1.734(5) . ?
S2 O2 1.457(4) . ?
S2 C21 1.752(5) . ?
S2 C22 1.775(5) . ?
O11 C12 1.254(5) . ?
O12 C12 1.329(5) . ?
O12 C1A 1.464(5) . ?
N11 C12 1.309(5) . ?
N11 C11 1.345(6) . ?
N12 C11 1.343(6) . ?
N12 C13 1.465(6) . ?
N12 C16 1.474(6) . ?
C13 C14 1.511(8) . ?
C14 O13 1.407(7) . ?
O13 C15 1.418(7) . ?
C15 C16 1.517(8) . ?
C1A C1F 1.519(6) . ?
C1A C1B 1.522(7) . ?
C1B C1C 1.538(7) . ?
C1C C1D 1.506(7) . ?
C1C C1J 1.508(8) . ?
C1D C1E 1.515(7) . ?
C1E C1F 1.538(7) . ?
C1F C1G 1.542(7) . ?
C1G C1H 1.516(8) . ?
C1G C1I 1.520(8) . ?

loop_
_geom_torsion_atom_site_label_1
_geom_torsion_atom_site_label_2
_geom_torsion_atom_site_label_3
_geom_torsion_atom_site_label_4
_geom_torsion
_geom_torsion_site_symmetry_1
_geom_torsion_site_symmetry_2
_geom_torsion_site_symmetry_3
_geom_torsion_site_symmetry_4
_geom_torsion_publ_flag
C1B C1A O12 C12 98.4(5) . . . . ?
N11 C11 N12 C16 3.4(7) . . . . ?
